data_7112146
loop_
_publ_author_name
'Chao Xu'
'Niklas Hedin'
'Hua-Tian Shi'
'Qian-Feng Zhang'

_publ_section_title
;
 A semiconducting microporous framework of Cd6Ag4(SPh)16 clusters
 interlinked using rigid and conjugated bipyridines
;
_journal_name_full Chem.Commun.
_journal_page_first 3710
_journal_paper_doi 10.1039/c3cc49660k
_journal_volume 50
_journal_year 2014
_chemical_formula_sum 'C108 H108 Ag4 Cd6 N4 O4 S16'
_chemical_formula_weight 3144.82
_chemical_name_systematic
; 
 ? 
;
_space_group_IT_number 14
_symmetry_cell_setting monoclinic
_symmetry_space_group_name_Hall '-P 2ybc'
_symmetry_space_group_name_H-M 'P 1 21/c 1'
_atom_sites_solution_hydrogens geom
_atom_sites_solution_primary direct
_atom_sites_solution_secondary difmap
_audit_creation_method SHELXL-97
_cell_angle_alpha 90.00
_cell_angle_beta 97.6590(10)
_cell_angle_gamma 90.00
_cell_formula_units_Z 4
_cell_length_a 20.4501(4)
_cell_length_b 16.8939(3)
_cell_length_c 36.0972(8)
_cell_measurement_reflns_used 5167
_cell_measurement_temperature 296(2)
_cell_measurement_theta_max 18.21
_cell_measurement_theta_min 2.28
_cell_volume 12359.7(4)
_computing_cell_refinement 'APEX2 (Bruker, 2005)'
_computing_data_collection 'APEX2 (Bruker, 2005)'
_computing_data_reduction 'SAINT (Bruker, 2005)'
_computing_molecular_graphics 'SHELXTL (Bruker, 1997)'
_computing_publication_material 'SHELXTL (Bruker, 1997)'
_computing_structure_refinement 'SHELXL-97 (Sheldrick,2008)'
_computing_structure_solution 'SHELXS-97 (Sheldrick,2008)'
_diffrn_ambient_temperature 296(2)
_diffrn_measured_fraction_theta_full 0.998
_diffrn_measured_fraction_theta_max 0.998
_diffrn_measurement_device_type 'Smart APEX II CCD area detector'
_diffrn_measurement_method 'phi and omega scans'
_diffrn_radiation_monochromator graphite
_diffrn_radiation_source 'fine-focus sealed tube'
_diffrn_radiation_type MoK\a
_diffrn_radiation_wavelength 0.71073
_diffrn_reflns_av_R_equivalents 0.1038
_diffrn_reflns_av_sigmaI/netI 0.1108
_diffrn_reflns_limit_h_max 24
_diffrn_reflns_limit_h_min -24
_diffrn_reflns_limit_k_max 20
_diffrn_reflns_limit_k_min -20
_diffrn_reflns_limit_l_max 42
_diffrn_reflns_limit_l_min -42
_diffrn_reflns_number 103188
_diffrn_reflns_theta_full 25.00
_diffrn_reflns_theta_max 25.00
_diffrn_reflns_theta_min 1.57
_exptl_absorpt_coefficient_mu 1.947
_exptl_absorpt_correction_T_max 0.8790
_exptl_absorpt_correction_T_min 0.5549
_exptl_absorpt_correction_type multi-scan
_exptl_absorpt_process_details sadabs
_exptl_crystal_colour colourless
_exptl_crystal_density_diffrn 1.690
_exptl_crystal_density_method 'not measured'
_exptl_crystal_description bar
_exptl_crystal_F_000 6192
_exptl_crystal_size_max 0.34
_exptl_crystal_size_mid 0.10
_exptl_crystal_size_min 0.07
_platon_squeeze_details
;
;
_refine_diff_density_max 1.115
_refine_diff_density_min -1.269
_refine_diff_density_rms 0.113
_refine_ls_extinction_method none
_refine_ls_goodness_of_fit_ref 0.936
_refine_ls_hydrogen_treatment constr
_refine_ls_matrix_type full
_refine_ls_number_parameters 1287
_refine_ls_number_reflns 21734
_refine_ls_number_restraints 1139
_refine_ls_restrained_S_all 0.936
_refine_ls_R_factor_all 0.1614
_refine_ls_R_factor_gt 0.0681
_refine_ls_shift/su_max 0.000
_refine_ls_shift/su_mean 0.000
_refine_ls_structure_factor_coef Fsqd
_refine_ls_weighting_details 'calc w=1/[\s^2^(Fo^2^)+(0.0929P)^2^+0.0000P] where P=(Fo^2^+2Fc^2^)/3'
_refine_ls_weighting_scheme calc
_refine_ls_wR_factor_gt 0.1661
_refine_ls_wR_factor_ref 0.2002
_reflns_number_gt 9051
_reflns_number_total 21734
_reflns_threshold_expression >2sigma(I)
_cod_data_source_file c3cc49660k2.cif
_cod_data_source_block p21c
_cod_original_sg_symbol_H-M 'P2(1)/c  '
_cod_database_code 7112146

loop_
_symmetry_equiv_pos_as_xyz
'x, y, z'
'-x, y+1/2, -z+1/2'
'-x, -y, -z'
'x, -y-1/2, z-1/2'

loop_
_atom_site_label
_atom_site_type_symbol
_atom_site_fract_x
_atom_site_fract_y
_atom_site_fract_z
_atom_site_U_iso_or_equiv
_atom_site_adp_type
_atom_site_occupancy
_atom_site_symmetry_multiplicity
_atom_site_calc_flag
_atom_site_refinement_flags
Cd4 Cd 0.68949(4) 0.22815(5) 0.04299(2) 0.0685(3) Uani 1 1 d U
Ag1 Ag 0.71129(4) 0.47359(5) 0.06741(3) 0.0730(3) Uani 1 1 d U
Cd3 Cd 0.82302(4) 0.40559(6) 0.16939(3) 0.0845(3) Uani 1 1 d U
Ag2 Ag 0.62830(4) 0.30776(5) 0.14666(2) 0.0744(3) Uani 1 1 d U
Cd2 Cd 0.76494(4) 0.38257(5) -0.02230(3) 0.0785(3) Uani 1 1 d U
Ag3 Ag 0.88211(4) 0.30964(5) 0.06755(3) 0.0815(3) Uani 1 1 d U
S5 S 0.82657(13) 0.42884(16) 0.09884(8) 0.0640(7) Uani 1 1 d U
S13 S 0.80272(13) 0.19725(16) 0.07820(8) 0.0630(7) Uani 1 1 d U
S6 S 0.64533(12) 0.34491(14) 0.07820(7) 0.0536(6) Uani 1 1 d U
Cd1 Cd 0.64961(4) 0.53045(5) 0.16127(3) 0.0771(3) Uani 1 1 d U
S1 S 0.64300(14) 0.58087(16) 0.09562(9) 0.0709(8) Uani 1 1 d U
S10 S 0.75027(13) 0.28357(16) 0.17502(8) 0.0663(7) Uani 1 1 d U
S2 S 0.70724(14) 0.50271(18) -0.00306(9) 0.0747(8) Uani 1 1 d U
S3 S 0.76817(15) 0.53211(19) 0.19032(9) 0.0850(9) Uani 1 1 d U
Ag4 Ag 0.80220(6) 0.16183(6) 0.14825(3) 0.1085(4) Uani 1 1 d U
S8 S 0.67707(15) 0.27871(18) -0.02448(8) 0.0773(8) Uani 1 1 d U
S4 S 0.56523(15) 0.42692(17) 0.16824(9) 0.0733(8) Uani 1 1 d U
S7 S 0.88282(14) 0.35935(18) -0.00075(9) 0.0749(8) Uani 1 1 d U
S14 S 0.60093(16) 0.12279(17) 0.04813(9) 0.0817(9) Uani 1 1 d U
S12 S 0.57041(16) 0.17621(17) 0.15960(9) 0.0765(8) Uani 1 1 d U
Cd5 Cd 0.61842(5) 0.08561(5) 0.11610(3) 0.0934(3) Uani 1 1 d U
S11 S 1.00134(15) 0.2988(2) 0.09994(10) 0.0910(10) Uani 1 1 d U
S9 S 0.9441(2) 0.3936(3) 0.19684(13) 0.1440(17) Uani 1 1 d U
S15 S 0.9234(2) 0.1448(3) 0.17499(12) 0.1404(15) Uani 1 1 d U
Cd6 Cd 0.97621(5) 0.27322(9) 0.16395(3) 0.1321(5) Uani 1 1 d U
S16 S 0.7295(2) 0.0347(2) 0.14306(10) 0.1038(11) Uani 1 1 d U
O1 O 0.7720(4) 0.4177(6) -0.0837(2) 0.101(3) Uani 1 1 d U
O2 O 0.6085(5) 0.6307(5) 0.1947(3) 0.119(3) Uani 1 1 d U
O3 O 0.5586(5) -0.0298(5) 0.1123(3) 0.118(3) Uani 1 1 d U
C131 C 0.8320(5) 0.1146(6) 0.0549(3) 0.068(3) Uani 1 1 d U
C41 C 0.5654(6) 0.4236(7) 0.2178(3) 0.076(3) Uani 1 1 d U
C11 C 0.6885(5) 0.6723(6) 0.0992(3) 0.067(3) Uani 1 1 d U
C21 C 0.7622(6) 0.5812(7) -0.0107(3) 0.074(3) Uani 1 1 d U
C63 C 0.4888(5) 0.3929(7) 0.0009(3) 0.074(3) Uani 1 1 d U
H63 H 0.4795 0.4254 -0.0200 0.089 Uiso 1 1 calc R
C61 C 0.5639(5) 0.3464(6) 0.0522(3) 0.059(2) Uani 1 1 d U
C71 C 0.9099(5) 0.2811(6) -0.0278(3) 0.073(3) Uani 1 1 d U
C66 C 0.5149(5) 0.2991(6) 0.0630(3) 0.074(3) Uani 1 1 d U
H66 H 0.5230 0.2681 0.0844 0.088 Uiso 1 1 calc R
C62 C 0.5504(5) 0.3956(6) 0.0204(3) 0.067(3) Uani 1 1 d U
H62 H 0.5826 0.4287 0.0131 0.081 Uiso 1 1 calc R
C26 C 0.8266(6) 0.5839(8) 0.0050(4) 0.101(4) Uani 1 1 d U
H26 H 0.8431 0.5436 0.0212 0.121 Uiso 1 1 calc R
C136 C 0.8382(6) 0.1175(7) 0.0182(4) 0.088(3) Uani 1 1 d U
H136 H 0.8274 0.1646 0.0055 0.106 Uiso 1 1 calc R
C141 C 0.6247(6) 0.0363(6) 0.0248(3) 0.072(3) Uani 1 1 d U
C81 C 0.6955(6) 0.2082(8) -0.0569(3) 0.082(3) Uani 1 1 d U
C101 C 0.7492(5) 0.2584(7) 0.2232(3) 0.071(3) Uani 1 1 d U
C51 C 0.8809(5) 0.5118(7) 0.0980(3) 0.072(3) Uani 1 1 d U
C102 C 0.7807(7) 0.3042(8) 0.2508(4) 0.102(4) Uani 1 1 d U
H102 H 0.8027 0.3499 0.2451 0.122 Uiso 1 1 calc R
C31 C 0.7757(7) 0.5266(8) 0.2390(4) 0.105(4) Uani 1 1 d U
C42 C 0.5163(7) 0.4601(10) 0.2337(5) 0.133(5) Uani 1 1 d U
H42 H 0.4812 0.4843 0.2189 0.160 Uiso 1 1 calc R
O4 O 1.0808(5) 0.2652(9) 0.1963(3) 0.191(5) Uani 1 1 d U
C121 C 0.4834(6) 0.1822(7) 0.1457(3) 0.084(3) Uani 1 1 d U
C106 C 0.7184(6) 0.1931(8) 0.2317(4) 0.091(3) Uani 1 1 d U
H106 H 0.6977 0.1610 0.2128 0.110 Uiso 1 1 calc R
C65 C 0.4551(5) 0.2982(7) 0.0420(3) 0.081(3) Uani 1 1 d U
H65 H 0.4228 0.2650 0.0493 0.097 Uiso 1 1 calc R
C111 C 1.0422(6) 0.2086(7) 0.0930(3) 0.082(3) Uani 1 1 d U
C132 C 0.8521(6) 0.0457(7) 0.0752(4) 0.095(4) Uani 1 1 d U
H132 H 0.8495 0.0422 0.1006 0.114 Uiso 1 1 calc R
C112 C 1.1058(6) 0.1994(7) 0.1068(4) 0.091(3) Uani 1 1 d U
H112 H 1.1281 0.2397 0.1208 0.109 Uiso 1 1 calc R
C64 C 0.4394(6) 0.3443(7) 0.0104(3) 0.083(3) Uani 1 1 d U
H64 H 0.3978 0.3427 -0.0036 0.099 Uiso 1 1 calc R
C74 C 0.9564(11) 0.1591(10) -0.0703(6) 0.153(7) Uani 1 1 d U
H74 H 0.9727 0.1191 -0.0843 0.184 Uiso 1 1 calc R
C72 C 0.8750(7) 0.2545(8) -0.0613(4) 0.102(4) Uani 1 1 d U
H72 H 0.8349 0.2780 -0.0703 0.123 Uiso 1 1 calc R
C113 C 1.1388(7) 0.1291(9) 0.1002(4) 0.108(4) Uani 1 1 d U
H113 H 1.1840 0.1264 0.1078 0.130 Uiso 1 1 calc R
C12 C 0.6801(7) 0.7250(7) 0.1279(4) 0.094(4) Uani 1 1 d U
H12 H 0.6544 0.7121 0.1464 0.113 Uiso 1 1 calc R
C56 C 0.9377(6) 0.5072(8) 0.0815(4) 0.093(4) Uani 1 1 d U
H56 H 0.9487 0.4586 0.0719 0.112 Uiso 1 1 calc R
C54 C 0.9609(8) 0.6408(9) 0.0935(5) 0.123(5) Uani 1 1 d U
H54 H 0.9882 0.6845 0.0925 0.147 Uiso 1 1 calc R
C53 C 0.9053(7) 0.6495(8) 0.1099(4) 0.110(4) Uani 1 1 d U
H53 H 0.8948 0.6984 0.1194 0.132 Uiso 1 1 calc R
C52 C 0.8635(6) 0.5835(7) 0.1126(4) 0.091(4) Uani 1 1 d U
H52 H 0.8253 0.5881 0.1238 0.109 Uiso 1 1 calc R
C55 C 0.9789(7) 0.5701(9) 0.0783(5) 0.116(5) Uani 1 1 d U
H55 H 1.0167 0.5656 0.0666 0.140 Uiso 1 1 calc R
C22 C 0.7353(7) 0.6416(8) -0.0334(4) 0.109(4) Uani 1 1 d U
H22 H 0.6916 0.6406 -0.0445 0.130 Uiso 1 1 calc R
C46 C 0.6115(8) 0.3848(9) 0.2404(4) 0.126(5) Uani 1 1 d U
H46 H 0.6444 0.3579 0.2301 0.151 Uiso 1 1 calc R
C76 C 0.9699(6) 0.2455(8) -0.0163(4) 0.106(4) Uani 1 1 d U
H76 H 0.9959 0.2616 0.0055 0.127 Uiso 1 1 calc R
C32 C 0.7243(9) 0.5342(11) 0.2589(5) 0.153(6) Uani 1 1 d U
H32 H 0.6822 0.5434 0.2464 0.184 Uiso 1 1 calc R
C105 C 0.7168(8) 0.1719(9) 0.2700(4) 0.115(4) Uani 1 1 d U
H105 H 0.6942 0.1267 0.2756 0.138 Uiso 1 1 calc R
C103 C 0.7795(8) 0.2816(10) 0.2874(4) 0.131(5) Uani 1 1 d U
H103 H 0.8017 0.3127 0.3063 0.157 Uiso 1 1 calc R
C104 C 0.7470(8) 0.2154(10) 0.2972(4) 0.116(5) Uani 1 1 d U
H104 H 0.7464 0.2018 0.3221 0.140 Uiso 1 1 calc R
C13 C 0.7112(9) 0.7965(8) 0.1277(4) 0.124(5) Uani 1 1 d U
H13 H 0.7049 0.8328 0.1462 0.149 Uiso 1 1 calc R
C123 C 0.3803(7) 0.2597(10) 0.1411(5) 0.133(5) Uani 1 1 d U
H123 H 0.3590 0.3075 0.1441 0.159 Uiso 1 1 calc R
C122 C 0.4510(7) 0.2508(8) 0.1494(4) 0.112(4) Uani 1 1 d U
H122 H 0.4757 0.2951 0.1577 0.134 Uiso 1 1 calc R
C146 C 0.6808(7) -0.0033(7) 0.0330(4) 0.092(4) Uani 1 1 d U
H146 H 0.7112 0.0145 0.0528 0.110 Uiso 1 1 calc R
C16 C 0.7265(7) 0.6937(8) 0.0727(4) 0.107(4) Uani 1 1 d U
H16 H 0.7301 0.6595 0.0528 0.128 Uiso 1 1 calc R
C82 C 0.6973(7) 0.2248(10) -0.0936(4) 0.119(4) Uani 1 1 d U
H82 H 0.6917 0.2773 -0.1012 0.143 Uiso 1 1 calc R
C86 C 0.7048(7) 0.1294(9) -0.0470(4) 0.105(4) Uani 1 1 d U
H86 H 0.7024 0.1159 -0.0222 0.125 Uiso 1 1 calc R
N3 N 0.5257(5) -0.1443(6) 0.0842(3) 0.098(3) Uani 1 1 d U
C134 C 0.8794(7) -0.0125(9) 0.0184(5) 0.111(4) Uani 1 1 d U
H134 H 0.8951 -0.0549 0.0057 0.133 Uiso 1 1 calc R
C126 C 0.4461(8) 0.1181(9) 0.1339(4) 0.121(5) Uani 1 1 d U
H126 H 0.4666 0.0693 0.1320 0.146 Uiso 1 1 calc R
C36 C 0.8341(9) 0.5115(10) 0.2613(5) 0.141(5) Uani 1 1 d U
H36 H 0.8704 0.5017 0.2490 0.169 Uiso 1 1 calc R
C133 C 0.8766(6) -0.0190(8) 0.0553(5) 0.108(4) Uani 1 1 d U
H133 H 0.8906 -0.0653 0.0679 0.130 Uiso 1 1 calc R
C44 C 0.5664(11) 0.4220(14) 0.2958(6) 0.165(7) Uani 1 1 d U
H44 H 0.5675 0.4218 0.3216 0.198 Uiso 1 1 calc R
C75 C 0.9902(9) 0.1853(10) -0.0378(6) 0.140(6) Uani 1 1 d U
H75 H 1.0302 0.1608 -0.0294 0.168 Uiso 1 1 calc R
C173 C 0.5660(7) -0.0859(8) 0.0894(4) 0.104(4) Uani 1 1 d U
H173 H 0.6019 -0.0843 0.0761 0.125 Uiso 1 1 calc R
C14 C 0.7516(9) 0.8184(9) 0.1014(5) 0.138(5) Uani 1 1 d U
H14 H 0.7723 0.8675 0.1020 0.165 Uiso 1 1 calc R
C45 C 0.6115(11) 0.3837(12) 0.2798(5) 0.167(7) Uani 1 1 d U
H45 H 0.6440 0.3553 0.2946 0.201 Uiso 1 1 calc R
C115 C 1.0471(7) 0.0783(9) 0.0681(5) 0.124(5) Uani 1 1 d U
H115 H 1.0264 0.0375 0.0538 0.149 Uiso 1 1 calc R
C116 C 1.0122(7) 0.1459(8) 0.0719(4) 0.111(4) Uani 1 1 d U
H116 H 0.9688 0.1503 0.0605 0.133 Uiso 1 1 calc R
C161 C 0.7238(9) -0.0022(8) 0.1896(4) 0.107(4) Uani 1 1 d U
C142 C 0.5810(7) 0.0111(9) -0.0065(4) 0.107(4) Uani 1 1 d U
H142 H 0.5426 0.0391 -0.0147 0.129 Uiso 1 1 calc R
C144 C 0.6515(10) -0.0970(9) -0.0146(5) 0.128(5) Uani 1 1 d U
H144 H 0.6596 -0.1441 -0.0266 0.154 Uiso 1 1 calc R
C145 C 0.6962(7) -0.0697(8) 0.0136(5) 0.110(4) Uani 1 1 d U
H145 H 0.7365 -0.0951 0.0197 0.132 Uiso 1 1 calc R
C23 C 0.7779(9) 0.7051(10) -0.0389(5) 0.141(6) Uani 1 1 d U
H23 H 0.7603 0.7494 -0.0520 0.169 Uiso 1 1 calc R
C24 C 0.8422(10) 0.7044(11) -0.0262(5) 0.148(6) Uani 1 1 d U
H24 H 0.8698 0.7439 -0.0332 0.177 Uiso 1 1 calc R
C143 C 0.5977(8) -0.0581(11) -0.0249(5) 0.133(5) Uani 1 1 d U
H143 H 0.5690 -0.0765 -0.0452 0.159 Uiso 1 1 calc R
C125 C 0.3766(9) 0.1241(11) 0.1246(5) 0.137(6) Uani 1 1 d U
H125 H 0.3522 0.0800 0.1158 0.164 Uiso 1 1 calc R
C25 C 0.8674(8) 0.6439(10) -0.0024(5) 0.137(5) Uani 1 1 d U
H25 H 0.9114 0.6444 0.0083 0.164 Uiso 1 1 calc R
C135 C 0.8594(7) 0.0560(9) -0.0015(4) 0.112(4) Uani 1 1 d U
H135 H 0.8604 0.0596 -0.0271 0.134 Uiso 1 1 calc R
C114 C 1.1096(8) 0.0672(9) 0.0839(5) 0.116(5) Uani 1 1 d U
H114 H 1.1308 0.0186 0.0833 0.139 Uiso 1 1 calc R
C83 C 0.7067(9) 0.1702(11) -0.1198(4) 0.146(6) Uani 1 1 d U
H83 H 0.7070 0.1854 -0.1446 0.175 Uiso 1 1 calc R
C85 C 0.7174(9) 0.0680(10) -0.0714(5) 0.141(5) Uani 1 1 d U
H85 H 0.7262 0.0163 -0.0635 0.170 Uiso 1 1 calc R
C84 C 0.7156(10) 0.0927(12) -0.1098(5) 0.163(6) Uani 1 1 d U
H84 H 0.7206 0.0551 -0.1280 0.195 Uiso 1 1 calc R
N2 N 0.5325(7) 0.6819(10) 0.2265(5) 0.166(6) Uani 1 1 d DU
N4 N 1.1612(11) 0.2557(10) 0.2461(5) 0.235(10) Uani 1 1 d DU
C165 C 0.6611(12) -0.0609(13) 0.2341(7) 0.189(8) Uani 1 1 d U
H165 H 0.6206 -0.0788 0.2398 0.227 Uiso 1 1 calc R
C162 C 0.7739(11) -0.0117(11) 0.2142(5) 0.153(6) Uani 1 1 d U
H162 H 0.8142 0.0010 0.2065 0.184 Uiso 1 1 calc R
C156 C 1.0152(8) 0.1299(15) 0.2392(5) 0.220(8) Uani 1 1 d DU
H156 H 1.0486 0.1259 0.2242 0.264 Uiso 1 1 calc R
C35 C 0.8455(12) 0.5093(14) 0.3000(6) 0.179(7) Uani 1 1 d U
H35 H 0.8879 0.5023 0.3126 0.215 Uiso 1 1 calc R
C166 C 0.6653(9) -0.0302(10) 0.1995(5) 0.152(6) Uani 1 1 d U
H166 H 0.6275 -0.0281 0.1821 0.182 Uiso 1 1 calc R
C170 C 0.5542(9) 0.6391(10) 0.2014(5) 0.148(6) Uani 1 1 d U
H170 H 0.5223 0.6105 0.1862 0.177 Uiso 1 1 calc R
C151 C 0.9503(8) 0.1426(14) 0.2231(4) 0.183(6) Uani 1 1 d DU
C33 C 0.7341(11) 0.5281(14) 0.3001(5) 0.187(7) Uani 1 1 d U
H33 H 0.6981 0.5317 0.3132 0.224 Uiso 1 1 calc R
C176 C 1.1050(12) 0.2693(15) 0.2306(6) 0.232(9) Uani 1 1 d U
H176 H 1.0754 0.2853 0.2465 0.278 Uiso 1 1 calc R
C175 C 0.5357(8) -0.2049(8) 0.0582(5) 0.139(6) Uani 1 1 d U
H17A H 0.5725 -0.1913 0.0455 0.209 Uiso 1 1 calc R
H17B H 0.4968 -0.2102 0.0403 0.209 Uiso 1 1 calc R
H17C H 0.5445 -0.2540 0.0713 0.209 Uiso 1 1 calc R
C15 C 0.7591(9) 0.7636(9) 0.0745(5) 0.139(6) Uani 1 1 d U
H15 H 0.7873 0.7746 0.0570 0.167 Uiso 1 1 calc R
C92 C 0.9473(11) 0.3157(13) 0.2639(6) 0.229(8) Uani 1 1 d DU
H92 H 0.9174 0.2794 0.2520 0.275 Uiso 1 1 calc R
C43 C 0.5203(9) 0.4603(13) 0.2744(6) 0.162(7) Uani 1 1 d U
H43 H 0.4889 0.4884 0.2854 0.194 Uiso 1 1 calc R
C95 C 1.0368(11) 0.4218(14) 0.3005(5) 0.231(10) Uani 1 1 d DU
H95 H 1.0695 0.4549 0.3122 0.277 Uiso 1 1 calc R
C171 C 0.4697(8) 0.6809(15) 0.2390(7) 0.257(12) Uani 1 1 d DU
H17D H 0.4429 0.6403 0.2261 0.385 Uiso 1 1 calc R
H17E H 0.4487 0.7314 0.2342 0.385 Uiso 1 1 calc R
H17F H 0.4749 0.6705 0.2654 0.385 Uiso 1 1 calc R
C94 C 1.0070(13) 0.3681(16) 0.3216(5) 0.250(10) Uani 1 1 d DU
H94 H 1.0118 0.3712 0.3475 0.300 Uiso 1 1 calc R
C164 C 0.7114(14) -0.0655(14) 0.2584(6) 0.191(8) Uani 1 1 d U
H164 H 0.7071 -0.0865 0.2818 0.229 Uiso 1 1 calc R
C93 C 0.9690(12) 0.3085(13) 0.3020(6) 0.224(9) Uani 1 1 d DU
H93 H 0.9582 0.2635 0.3147 0.268 Uiso 1 1 calc R
C163 C 0.7774(13) -0.0380(12) 0.2506(6) 0.189(7) Uani 1 1 d U
H163 H 0.8155 -0.0385 0.2679 0.227 Uiso 1 1 calc R
C177 C 1.2059(10) 0.2356(12) 0.2203(7) 0.226(9) Uani 1 1 d DU
H17G H 1.2059 0.1793 0.2168 0.339 Uiso 1 1 calc R
H17H H 1.2495 0.2529 0.2300 0.339 Uiso 1 1 calc R
H17I H 1.1921 0.2611 0.1968 0.339 Uiso 1 1 calc R
C153 C 0.9149(10) 0.117(2) 0.2829(5) 0.322(11) Uani 1 1 d DU
H153 H 0.8815 0.0955 0.2948 0.386 Uiso 1 1 calc R
C155 C 1.0301(9) 0.1233(16) 0.2777(5) 0.248(9) Uani 1 1 d DU
H155 H 1.0739 0.1204 0.2886 0.298 Uiso 1 1 calc R
C124 C 0.3466(10) 0.1919(12) 0.1284(5) 0.148(6) Uani 1 1 d U
H124 H 0.3010 0.1944 0.1223 0.178 Uiso 1 1 calc R
C174 C 0.4711(10) -0.1543(12) 0.1017(7) 0.233(12) Uani 1 1 d U
H17J H 0.4597 -0.1048 0.1123 0.350 Uiso 1 1 calc R
H17K H 0.4802 -0.1929 0.1212 0.350 Uiso 1 1 calc R
H17L H 0.4350 -0.1721 0.0839 0.350 Uiso 1 1 calc R
N1 N 0.8217(8) 0.5071(9) -0.1185(4) 0.168(6) Uani 1 1 d DU
C73 C 0.8990(9) 0.1935(9) -0.0812(5) 0.140(5) Uani 1 1 d U
H73 H 0.8738 0.1762 -0.1030 0.169 Uiso 1 1 calc R
C167 C 0.8041(11) 0.4723(11) -0.0898(5) 0.169(7) Uani 1 1 d DU
H167 H 0.8217 0.4974 -0.0678 0.203 Uiso 1 1 calc R
C34 C 0.7948(13) 0.5172(15) 0.3185(6) 0.199(8) Uani 1 1 d U
H34 H 0.8010 0.5154 0.3444 0.238 Uiso 1 1 calc R
C178 C 1.1748(15) 0.2564(15) 0.2858(5) 0.325(16) Uani 1 1 d DU
H17M H 1.1809 0.3099 0.2944 0.487 Uiso 1 1 calc R
H17N H 1.2142 0.2265 0.2935 0.487 Uiso 1 1 calc R
H17O H 1.1385 0.2331 0.2962 0.487 Uiso 1 1 calc R
C172 C 0.5805(11) 0.7152(16) 0.2530(7) 0.273(15) Uani 1 1 d DU
H17P H 0.5995 0.6747 0.2698 0.410 Uiso 1 1 calc R
H17Q H 0.5606 0.7550 0.2669 0.410 Uiso 1 1 calc R
H17R H 0.6144 0.7388 0.2406 0.410 Uiso 1 1 calc R
C154 C 0.9796(11) 0.1209(19) 0.3005(4) 0.306(11) Uani 1 1 d DU
H154 H 0.9891 0.1215 0.3264 0.367 Uiso 1 1 calc R
C91 C 0.9704(9) 0.3777(12) 0.2438(4) 0.171(6) Uani 1 1 d DU
C96 C 1.0190(9) 0.4278(12) 0.2618(5) 0.227(8) Uani 1 1 d DU
H96 H 1.0394 0.4649 0.2482 0.272 Uiso 1 1 calc R
C169 C 0.8617(14) 0.5740(13) -0.1210(8) 0.301(15) Uani 1 1 d DU
H16A H 0.8355 0.6164 -0.1328 0.452 Uiso 1 1 calc R
H16B H 0.8963 0.5612 -0.1356 0.452 Uiso 1 1 calc R
H16C H 0.8807 0.5899 -0.0964 0.452 Uiso 1 1 calc R
C168 C 0.7754(15) 0.479(2) -0.1480(7) 0.37(2) Uani 1 1 d DU
H16D H 0.7398 0.4532 -0.1378 0.561 Uiso 1 1 calc R
H16E H 0.7964 0.4417 -0.1627 0.561 Uiso 1 1 calc R
H16F H 0.7584 0.5224 -0.1634 0.561 Uiso 1 1 calc R
C152 C 0.9017(8) 0.1487(18) 0.2463(5) 0.271(10) Uani 1 1 d DU
H152 H 0.8615 0.1727 0.2380 0.325 Uiso 1 1 calc R

loop_
_atom_site_aniso_label
_atom_site_aniso_U_11
_atom_site_aniso_U_22
_atom_site_aniso_U_33
_atom_site_aniso_U_23
_atom_site_aniso_U_13
_atom_site_aniso_U_12
Cd4 0.0750(6) 0.0630(5) 0.0705(6) -0.0034(4) 0.0209(4) 0.0055(4)
Ag1 0.0723(6) 0.0657(6) 0.0845(7) -0.0025(5) 0.0230(5) -0.0065(4)
Cd3 0.0711(6) 0.0996(7) 0.0866(7) -0.0067(5) 0.0245(5) -0.0057(5)
Ag2 0.0757(6) 0.0819(6) 0.0656(6) -0.0037(5) 0.0092(5) -0.0009(5)
Cd2 0.0809(6) 0.0824(6) 0.0748(6) 0.0056(5) 0.0207(5) 0.0106(5)
Ag3 0.0776(6) 0.0741(6) 0.0948(7) -0.0073(5) 0.0183(5) -0.0012(5)
S5 0.0576(16) 0.0639(18) 0.0725(19) -0.0065(15) 0.0157(14) -0.0068(13)
S13 0.0698(17) 0.0574(17) 0.0652(18) 0.0023(14) 0.0209(14) 0.0089(13)
S6 0.0548(15) 0.0520(15) 0.0555(16) -0.0057(12) 0.0126(12) -0.0011(12)
Cd1 0.0874(6) 0.0697(6) 0.0814(7) -0.0053(5) 0.0376(5) 0.0007(5)
S1 0.076(2) 0.0653(18) 0.074(2) -0.0058(15) 0.0200(15) 0.0009(14)
S10 0.0674(17) 0.0744(19) 0.0581(17) 0.0012(14) 0.0127(14) 0.0076(14)
S2 0.0711(19) 0.076(2) 0.080(2) 0.0061(16) 0.0223(16) 0.0078(15)
S3 0.082(2) 0.092(2) 0.086(2) -0.0157(19) 0.0307(17) -0.0094(17)
Ag4 0.1487(10) 0.1009(8) 0.0870(8) 0.0214(6) 0.0562(7) 0.0408(7)
S8 0.084(2) 0.089(2) 0.0620(19) 0.0048(16) 0.0191(16) -0.0030(16)
S4 0.084(2) 0.0689(19) 0.070(2) -0.0036(16) 0.0188(16) -0.0042(15)
S7 0.0747(19) 0.076(2) 0.075(2) 0.0000(16) 0.0130(15) 0.0046(15)
S14 0.099(2) 0.0651(19) 0.086(2) -0.0067(16) 0.0295(18) -0.0127(16)
S12 0.095(2) 0.0676(19) 0.069(2) -0.0048(15) 0.0162(16) -0.0091(16)
Cd5 0.1327(9) 0.0649(6) 0.0897(7) -0.0063(5) 0.0407(6) -0.0148(5)
S11 0.073(2) 0.107(3) 0.092(2) -0.008(2) 0.0060(17) 0.0102(17)
S9 0.110(3) 0.194(4) 0.116(3) -0.040(3) -0.028(3) 0.052(3)
S15 0.181(4) 0.130(3) 0.099(3) -0.009(2) -0.023(3) 0.068(3)
Cd6 0.0894(8) 0.2213(14) 0.0849(8) -0.0025(8) 0.0087(6) 0.0489(8)
S16 0.148(3) 0.082(2) 0.094(3) 0.0110(19) 0.059(2) 0.022(2)
O1 0.107(7) 0.119(8) 0.080(5) 0.015(5) 0.025(4) -0.012(5)
O2 0.144(7) 0.092(6) 0.140(7) -0.026(5) 0.090(7) 0.001(5)
O3 0.174(7) 0.070(5) 0.121(8) -0.015(4) 0.061(6) -0.029(5)
C131 0.063(6) 0.063(5) 0.081(6) -0.001(5) 0.021(6) -0.001(4)
C41 0.068(7) 0.086(8) 0.077(6) -0.013(5) 0.019(5) -0.017(5)
C11 0.075(7) 0.062(5) 0.065(7) 0.007(4) 0.009(5) 0.010(5)
C21 0.077(6) 0.084(6) 0.068(7) 0.006(5) 0.034(5) 0.007(5)
C63 0.063(6) 0.091(8) 0.067(7) 0.006(6) 0.008(5) 0.013(6)
C61 0.058(5) 0.053(6) 0.066(6) 0.001(5) 0.006(4) 0.003(4)
C71 0.068(6) 0.071(7) 0.088(7) 0.012(5) 0.041(6) -0.004(5)
C66 0.046(5) 0.084(8) 0.089(8) 0.021(6) 0.004(5) -0.004(5)
C62 0.057(6) 0.070(7) 0.075(7) 0.010(5) 0.007(5) 0.002(5)
C26 0.080(7) 0.121(10) 0.101(10) 0.027(8) 0.010(7) -0.010(6)
C136 0.099(9) 0.085(8) 0.085(7) -0.011(6) 0.034(7) 0.017(7)
C141 0.083(7) 0.070(6) 0.068(6) -0.007(5) 0.027(6) -0.009(5)
C81 0.078(7) 0.112(7) 0.058(5) -0.018(6) 0.019(6) -0.035(6)
C101 0.068(7) 0.080(8) 0.067(5) -0.007(5) 0.013(5) 0.013(5)
C51 0.066(6) 0.074(6) 0.074(7) -0.008(5) 0.001(5) -0.010(5)
C102 0.115(10) 0.119(10) 0.069(6) -0.003(7) 0.000(7) -0.022(7)
C31 0.106(8) 0.125(10) 0.087(6) -0.046(7) 0.025(5) -0.078(8)
C42 0.098(10) 0.197(14) 0.115(9) -0.010(11) 0.051(8) 0.025(8)
O4 0.115(7) 0.311(14) 0.132(8) -0.055(10) -0.038(7) 0.088(6)
C121 0.101(6) 0.070(7) 0.082(8) 0.000(7) 0.018(6) -0.028(5)
C106 0.115(10) 0.089(9) 0.070(6) 0.004(6) 0.013(7) 0.001(7)
C65 0.047(6) 0.101(9) 0.096(9) 0.003(6) 0.007(5) -0.008(6)
C111 0.071(6) 0.096(7) 0.080(8) 0.021(6) 0.013(6) 0.011(5)
C132 0.105(9) 0.075(7) 0.115(9) 0.012(6) 0.052(8) 0.014(7)
C112 0.074(7) 0.090(8) 0.107(10) 0.018(7) 0.010(6) 0.002(5)
C64 0.054(6) 0.107(9) 0.082(8) -0.004(6) -0.008(6) -0.002(6)
C74 0.186(16) 0.091(11) 0.211(17) -0.020(11) 0.131(13) 0.014(10)
C72 0.091(8) 0.104(10) 0.118(10) -0.028(7) 0.037(7) 0.001(7)
C113 0.068(8) 0.124(11) 0.132(12) 0.022(9) 0.008(7) 0.028(6)
C12 0.140(11) 0.052(7) 0.093(9) -0.001(6) 0.030(7) 0.004(6)
C56 0.079(8) 0.089(8) 0.118(11) 0.009(7) 0.036(7) -0.005(6)
C54 0.120(11) 0.110(9) 0.141(14) 0.021(9) 0.032(9) -0.045(9)
C53 0.138(11) 0.081(8) 0.115(11) -0.027(8) 0.032(9) -0.037(8)
C52 0.104(9) 0.066(6) 0.109(10) -0.001(7) 0.036(7) -0.010(6)
C55 0.077(9) 0.124(10) 0.152(13) 0.026(10) 0.034(8) -0.012(7)
C22 0.101(8) 0.116(10) 0.115(11) 0.051(8) 0.035(7) 0.026(7)
C46 0.151(12) 0.144(12) 0.082(7) -0.022(9) 0.009(8) 0.047(9)
C76 0.090(8) 0.108(10) 0.129(11) 0.023(8) 0.047(7) 0.023(7)
C32 0.147(10) 0.225(16) 0.097(8) -0.042(12) 0.048(8) -0.071(11)
C105 0.148(12) 0.110(11) 0.090(8) 0.010(7) 0.032(9) 0.004(8)
C103 0.171(14) 0.150(13) 0.071(7) -0.021(9) 0.016(9) -0.020(10)
C104 0.162(14) 0.132(12) 0.061(7) 0.006(7) 0.037(8) 0.027(9)
C13 0.191(15) 0.075(8) 0.109(11) -0.014(8) 0.027(9) -0.012(8)
C123 0.088(8) 0.146(11) 0.171(15) 0.023(11) 0.043(10) -0.024(7)
C122 0.090(7) 0.092(8) 0.159(13) 0.024(9) 0.038(9) -0.013(6)
C146 0.094(8) 0.074(8) 0.110(10) -0.012(7) 0.018(7) -0.006(6)
C16 0.135(11) 0.079(8) 0.117(10) 0.019(7) 0.056(8) -0.006(7)
C82 0.151(12) 0.146(10) 0.066(7) -0.013(6) 0.040(8) -0.069(9)
C86 0.129(10) 0.111(7) 0.079(8) -0.016(6) 0.033(8) -0.007(9)
N3 0.092(7) 0.077(7) 0.127(10) -0.011(6) 0.020(6) -0.023(6)
C134 0.107(10) 0.094(9) 0.142(11) -0.016(8) 0.056(10) 0.026(8)
C126 0.124(8) 0.112(9) 0.129(12) -0.019(9) 0.020(9) -0.060(8)
C36 0.148(10) 0.165(13) 0.105(8) -0.034(11) -0.003(8) -0.045(11)
C133 0.097(9) 0.086(8) 0.148(11) 0.011(8) 0.037(9) 0.034(7)
C44 0.185(19) 0.22(2) 0.095(11) -0.018(12) 0.048(10) -0.009(13)
C75 0.145(12) 0.118(13) 0.181(15) 0.033(10) 0.108(10) 0.049(10)
C173 0.120(10) 0.084(9) 0.118(11) -0.010(7) 0.047(9) -0.029(7)
C14 0.183(15) 0.079(10) 0.156(15) 0.014(8) 0.037(11) -0.023(9)
C45 0.214(17) 0.206(17) 0.079(8) 0.004(12) 0.009(10) 0.051(13)
C115 0.093(9) 0.109(9) 0.169(14) -0.022(9) 0.011(9) 0.021(7)
C116 0.076(8) 0.100(9) 0.152(13) -0.003(8) -0.003(8) 0.017(6)
C161 0.158(11) 0.075(8) 0.101(8) 0.020(8) 0.062(7) 0.034(8)
C142 0.084(8) 0.142(11) 0.098(10) -0.031(8) 0.017(6) -0.008(7)
C144 0.162(14) 0.097(11) 0.130(13) -0.044(9) 0.033(10) -0.004(9)
C145 0.102(10) 0.096(10) 0.138(13) -0.018(8) 0.041(8) 0.008(7)
C23 0.151(11) 0.111(10) 0.171(15) 0.060(10) 0.061(11) 0.019(9)
C24 0.154(11) 0.134(12) 0.162(16) 0.039(10) 0.046(12) -0.028(11)
C143 0.108(11) 0.169(14) 0.123(12) -0.069(10) 0.024(9) -0.028(9)
C125 0.119(9) 0.168(13) 0.124(12) -0.028(13) 0.019(10) -0.078(10)
C25 0.117(10) 0.150(14) 0.145(14) 0.039(10) 0.020(9) -0.046(8)
C135 0.127(11) 0.107(10) 0.112(10) -0.013(7) 0.057(9) 0.021(8)
C114 0.096(9) 0.111(10) 0.142(14) -0.011(9) 0.021(9) 0.037(8)
C83 0.208(15) 0.171(12) 0.069(9) -0.037(8) 0.058(9) -0.104(13)
C85 0.194(14) 0.120(9) 0.124(11) -0.035(8) 0.073(11) -0.039(10)
C84 0.230(16) 0.166(11) 0.109(10) -0.054(10) 0.080(12) -0.088(13)
N2 0.157(12) 0.187(14) 0.172(15) -0.028(10) 0.090(10) 0.038(10)
N4 0.253(17) 0.203(15) 0.205(15) -0.105(13) -0.135(12) 0.138(14)
C165 0.218(16) 0.201(16) 0.169(16) 0.112(15) 0.100(12) 0.072(14)
C162 0.209(13) 0.144(14) 0.107(10) 0.024(11) 0.021(9) -0.031(13)
C156 0.177(12) 0.34(2) 0.133(11) 0.029(17) -0.023(9) 0.128(16)
C35 0.179(14) 0.235(17) 0.116(10) -0.019(15) -0.009(10) -0.055(15)
C166 0.162(11) 0.162(14) 0.148(12) 0.080(11) 0.081(9) 0.051(10)
C170 0.145(11) 0.169(14) 0.143(13) -0.004(10) 0.070(10) 0.068(11)
C151 0.155(12) 0.286(17) 0.108(8) 0.044(11) 0.023(6) 0.072(14)
C33 0.177(14) 0.29(2) 0.104(9) -0.042(15) 0.050(10) -0.089(15)
C176 0.195(15) 0.30(2) 0.165(13) -0.117(16) -0.089(11) 0.095(16)
C175 0.197(17) 0.091(10) 0.130(14) -0.017(8) 0.021(11) 0.003(10)
C15 0.189(14) 0.073(10) 0.174(14) 0.022(8) 0.096(11) -0.017(9)
C92 0.211(19) 0.30(2) 0.178(14) 0.021(14) 0.047(16) 0.010(14)
C43 0.129(14) 0.247(19) 0.125(11) -0.039(13) 0.072(11) -0.001(11)
C95 0.181(19) 0.31(2) 0.183(15) -0.038(17) -0.047(16) -0.035(15)
C171 0.173(15) 0.37(3) 0.25(3) -0.05(2) 0.123(16) 0.085(18)
C94 0.17(2) 0.29(3) 0.273(19) 0.008(17) -0.019(17) 0.008(17)
C164 0.27(2) 0.190(17) 0.128(14) 0.055(14) 0.077(12) 0.048(17)
C93 0.22(2) 0.26(2) 0.187(15) 0.017(16) 0.033(18) 0.006(15)
C163 0.262(18) 0.194(17) 0.114(11) 0.054(13) 0.031(12) 0.005(16)
C177 0.184(17) 0.124(16) 0.35(3) -0.029(19) -0.037(17) 0.031(14)
C153 0.273(18) 0.59(3) 0.107(14) 0.05(2) 0.041(14) 0.11(3)
C155 0.250(17) 0.35(2) 0.131(13) -0.021(19) -0.022(11) 0.144(19)
C124 0.132(11) 0.180(15) 0.122(13) 0.018(14) -0.029(11) -0.037(8)
C174 0.19(2) 0.22(2) 0.32(3) -0.104(19) 0.152(18) -0.119(16)
N1 0.213(15) 0.204(14) 0.089(9) 0.019(9) 0.030(9) -0.099(11)
C73 0.162(13) 0.116(12) 0.163(13) -0.051(10) 0.094(10) -0.020(9)
C167 0.237(18) 0.163(16) 0.124(11) 0.002(11) 0.081(12) -0.050(12)
C34 0.198(17) 0.29(2) 0.106(12) -0.033(14) 0.009(9) -0.116(18)
C178 0.45(4) 0.25(3) 0.207(16) -0.06(2) -0.189(19) 0.11(3)
C172 0.237(19) 0.26(3) 0.34(3) -0.17(2) 0.08(2) 0.00(2)
C154 0.30(2) 0.49(3) 0.130(15) -0.04(2) 0.009(11) 0.18(2)
C91 0.125(12) 0.26(2) 0.118(8) -0.032(7) -0.002(8) 0.007(11)
C96 0.141(15) 0.32(2) 0.188(14) -0.058(15) -0.080(13) -0.001(12)
C169 0.40(4) 0.22(3) 0.31(3) 0.01(2) 0.13(3) -0.16(2)
C168 0.42(4) 0.53(4) 0.156(16) -0.02(3) -0.04(2) -0.21(3)
C152 0.202(14) 0.49(3) 0.136(10) 0.070(18) 0.060(11) 0.10(2)

loop_
_atom_type_symbol
_atom_type_description
_atom_type_scat_dispersion_real
_atom_type_scat_dispersion_imag
_atom_type_scat_source
C C 0.0033 0.0016 'International Tables Vol C Tables 4.2.6.8 and 6.1.1.4'
H H 0.0000 0.0000 'International Tables Vol C Tables 4.2.6.8 and 6.1.1.4'
N N 0.0061 0.0033 'International Tables Vol C Tables 4.2.6.8 and 6.1.1.4'
O O 0.0106 0.0060 'International Tables Vol C Tables 4.2.6.8 and 6.1.1.4'
S S 0.1246 0.1234 'International Tables Vol C Tables 4.2.6.8 and 6.1.1.4'
Cd Cd -0.8075 1.2024 'International Tables Vol C Tables 4.2.6.8 and 6.1.1.4'
Ag Ag -0.8971 1.1015 'International Tables Vol C Tables 4.2.6.8 and 6.1.1.4'

loop_
_geom_angle_atom_site_label_1
_geom_angle_atom_site_label_2
_geom_angle_atom_site_label_3
_geom_angle
S13 Cd4 S8 120.80(9)
S13 Cd4 S14 115.24(10)
S8 Cd4 S14 108.60(11)
S13 Cd4 S6 105.46(9)
S8 Cd4 S6 102.54(9)
S14 Cd4 S6 101.46(9)
S1 Ag1 S2 107.89(10)
S1 Ag1 S5 122.79(10)
S2 Ag1 S5 113.28(9)
S1 Ag1 S6 102.02(9)
S2 Ag1 S6 110.84(9)
S5 Ag1 S6 98.61(8)
S9 Cd3 S10 116.67(14)
S9 Cd3 S3 112.98(13)
S10 Cd3 S3 111.35(10)
S9 Cd3 S5 103.97(13)
S10 Cd3 S5 107.01(9)
S3 Cd3 S5 103.50(10)
S4 Ag2 S12 110.98(10)
S4 Ag2 S10 119.89(10)
S12 Ag2 S10 103.40(10)
S4 Ag2 S6 103.53(9)
S12 Ag2 S6 119.84(9)
S10 Ag2 S6 99.68(9)
O1 Cd2 S7 99.2(2)
O1 Cd2 S2 98.6(2)
S7 Cd2 S2 121.42(11)
O1 Cd2 S8 106.6(2)
S7 Cd2 S8 124.47(11)
S2 Cd2 S8 102.41(10)
S13 Ag3 S11 117.48(11)
S13 Ag3 S7 117.68(10)
S11 Ag3 S7 109.23(11)
S13 Ag3 S5 100.60(9)
S11 Ag3 S5 107.25(10)
S7 Ag3 S5 102.47(10)
C51 S5 Cd3 103.6(4)
C51 S5 Ag1 107.2(4)
Cd3 S5 Ag1 109.40(10)
C51 S5 Ag3 106.6(4)
Cd3 S5 Ag3 112.06(11)
Ag1 S5 Ag3 117.00(11)
C131 S13 Cd4 105.5(4)
C131 S13 Ag3 104.6(3)
Cd4 S13 Ag3 109.04(10)
C131 S13 Ag4 109.0(4)
Cd4 S13 Ag4 114.32(10)
Ag3 S13 Ag4 113.68(11)
C61 S6 Cd4 96.6(3)
C61 S6 Ag1 111.7(3)
Cd4 S6 Ag1 109.98(9)
C61 S6 Ag2 105.4(3)
Cd4 S6 Ag2 112.46(10)
Ag1 S6 Ag2 118.43(10)
O2 Cd1 S4 99.0(2)
O2 Cd1 S1 105.6(3)
S4 Cd1 S1 112.53(10)
O2 Cd1 S3 100.0(3)
S4 Cd1 S3 127.49(11)
S1 Cd1 S3 108.58(10)
C11 S1 Cd1 105.2(4)
C11 S1 Ag1 109.3(4)
Cd1 S1 Ag1 99.83(10)
C101 S10 Ag4 103.6(4)
C101 S10 Cd3 110.4(4)
Ag4 S10 Cd3 109.95(10)
C101 S10 Ag2 106.5(4)
Ag4 S10 Ag2 113.70(11)
Cd3 S10 Ag2 112.24(11)
C21 S2 Cd2 103.4(4)
C21 S2 Ag1 110.8(4)
Cd2 S2 Ag1 99.50(11)
C31 S3 Cd1 111.7(5)
C31 S3 Cd3 105.5(6)
Cd1 S3 Cd3 107.61(12)
S15 Ag4 S10 112.22(12)
S15 Ag4 S13 105.30(13)
S10 Ag4 S13 103.75(9)
S15 Ag4 S16 116.77(14)
S10 Ag4 S16 115.33(10)
S13 Ag4 S16 101.30(11)
C81 S8 Cd2 106.3(4)
C81 S8 Cd4 114.0(5)
Cd2 S8 Cd4 102.94(11)
C41 S4 Cd1 102.3(4)
C41 S4 Ag2 110.2(4)
Cd1 S4 Ag2 97.88(10)
C71 S7 Cd2 108.0(4)
C71 S7 Ag3 108.8(4)
Cd2 S7 Ag3 102.79(11)
C141 S14 Cd5 104.1(4)
C141 S14 Cd4 107.2(4)
Cd5 S14 Cd4 103.55(12)
C121 S12 Cd5 108.7(4)
C121 S12 Ag2 111.3(4)
Cd5 S12 Ag2 100.72(11)
O3 Cd5 S12 108.0(2)
O3 Cd5 S16 100.4(3)
S12 Cd5 S16 112.37(12)
O3 Cd5 S14 98.5(3)
S12 Cd5 S14 116.49(11)
S16 Cd5 S14 118.00(11)
C111 S11 Cd6 98.2(4)
C111 S11 Ag3 115.7(4)
Cd6 S11 Ag3 97.77(12)
C91 S9 Cd6 105.8(7)
C91 S9 Cd3 123.6(7)
Cd6 S9 Cd3 100.60(16)
C151 S15 Cd6 95.3(8)
C151 S15 Ag4 122.6(6)
Cd6 S15 Ag4 105.21(14)
O4 Cd6 S11 101.0(4)
O4 Cd6 S15 105.2(4)
S11 Cd6 S15 116.91(14)
O4 Cd6 S9 95.3(3)
S11 Cd6 S9 113.86(16)
S15 Cd6 S9 119.37(18)
C161 S16 Cd5 108.1(5)
C161 S16 Ag4 108.9(6)
Cd5 S16 Ag4 102.99(12)
C167 O1 Cd2 119.3(11)
C170 O2 Cd1 128.1(12)
C173 O3 Cd5 124.0(8)
C136 C131 C132 118.7(11)
C136 C131 S13 121.3(9)
C132 C131 S13 119.9(10)
C46 C41 C42 117.7(14)
C46 C41 S4 122.3(10)
C42 C41 S4 120.0(11)
C16 C11 C12 119.4(12)
C16 C11 S1 121.0(10)
C12 C11 S1 119.3(9)
C26 C21 C22 120.6(12)
C26 C21 S2 123.7(10)
C22 C21 S2 115.7(10)
C62 C63 C64 123.3(11)
C62 C63 H63 118.4
C64 C63 H63 118.4
C66 C61 C62 120.0(10)
C66 C61 S6 120.1(8)
C62 C61 S6 119.9(8)
C76 C71 C72 117.0(12)
C76 C71 S7 119.2(11)
C72 C71 S7 123.7(10)
C65 C66 C61 119.2(11)
C65 C66 H66 120.4
C61 C66 H66 120.4
C63 C62 C61 117.9(10)
C63 C62 H62 121.0
C61 C62 H62 121.0
C25 C26 C21 121.8(14)
C25 C26 H26 119.1
C21 C26 H26 119.1
C131 C136 C135 124.3(13)
C131 C136 H136 117.9
C135 C136 H136 117.9
C146 C141 C142 117.7(12)
C146 C141 S14 126.0(10)
C142 C141 S14 116.2(10)
C82 C81 C86 115.5(13)
C82 C81 S8 123.3(12)
C86 C81 S8 121.1(10)
C106 C101 C102 119.8(13)
C106 C101 S10 119.4(10)
C102 C101 S10 120.8(10)
C56 C51 C52 119.3(11)
C56 C51 S5 121.7(9)
C52 C51 S5 119.0(9)
C101 C102 C103 118.7(14)
C101 C102 H102 120.6
C103 C102 H102 120.6
C32 C31 C36 112.3(16)
C32 C31 S3 124.0(14)
C36 C31 S3 123.7(12)
C41 C42 C43 118.4(16)
C41 C42 H42 120.8
C43 C42 H42 120.8
C176 O4 Cd6 134.9(15)
C122 C121 C126 116.9(14)
C122 C121 S12 120.4(10)
C126 C121 S12 122.5(12)
C101 C106 C105 120.4(13)
C101 C106 H106 119.8
C105 C106 H106 119.8
C66 C65 C64 123.2(11)
C66 C65 H65 118.4
C64 C65 H65 118.4
C112 C111 C116 116.7(12)
C112 C111 S11 119.9(11)
C116 C111 S11 123.2(10)
C131 C132 C133 117.9(13)
C131 C132 H132 121.0
C133 C132 H132 121.0
C111 C112 C113 119.9(13)
C111 C112 H112 120.0
C113 C112 H112 120.0
C63 C64 C65 116.3(11)
C63 C64 H64 121.8
C65 C64 H64 121.8
C73 C74 C75 116.3(18)
C73 C74 H74 121.9
C75 C74 H74 121.9
C73 C72 C71 120.9(15)
C73 C72 H72 119.5
C71 C72 H72 119.5
C114 C113 C112 123.7(14)
C114 C113 H113 118.1
C112 C113 H113 118.1
C13 C12 C11 117.3(13)
C13 C12 H12 121.3
C11 C12 H12 121.3
C55 C56 C51 123.9(13)
C55 C56 H56 118.1
C51 C56 H56 118.1
C53 C54 C55 123.3(14)
C53 C54 H54 118.3
C55 C54 H54 118.3
C54 C53 C52 119.5(13)
C54 C53 H53 120.2
C52 C53 H53 120.2
C51 C52 C53 118.3(12)
C51 C52 H52 120.9
C53 C52 H52 120.9
C56 C55 C54 115.8(14)
C56 C55 H55 122.1
C54 C55 H55 122.1
C21 C22 C23 116.3(14)
C21 C22 H22 121.9
C23 C22 H22 121.9
C41 C46 C45 121.6(15)
C41 C46 H46 119.2
C45 C46 H46 119.2
C75 C76 C71 118.3(16)
C75 C76 H76 120.9
C71 C76 H76 120.9
C31 C32 C33 121.2(18)
C31 C32 H32 119.4
C33 C32 H32 119.4
C104 C105 C106 120.9(15)
C104 C105 H105 119.6
C106 C105 H105 119.6
C104 C103 C102 122.9(15)
C104 C103 H103 118.5
C102 C103 H103 118.5
C105 C104 C103 117.3(15)
C105 C104 H104 121.3
C103 C104 H104 121.3
C12 C13 C14 124.0(15)
C12 C13 H13 118.0
C14 C13 H13 118.0
C124 C123 C122 115.0(17)
C124 C123 H123 122.5
C122 C123 H123 122.5
C121 C122 C123 124.1(14)
C121 C122 H122 118.0
C123 C122 H122 118.0
C141 C146 C145 122.9(13)
C141 C146 H146 118.5
C145 C146 H146 118.5
C15 C16 C11 121.3(14)
C15 C16 H16 119.3
C11 C16 H16 119.3
C83 C82 C81 124.4(16)
C83 C82 H82 117.8
C81 C82 H82 117.8
C81 C86 C85 125.2(14)
C81 C86 H86 117.4
C85 C86 H86 117.4
C173 N3 C174 125.1(14)
C173 N3 C175 120.4(13)
C174 N3 C175 114.5(13)
C133 C134 C135 121.9(14)
C133 C134 H134 119.0
C135 C134 H134 119.0
C121 C126 C125 121.2(16)
C121 C126 H126 119.4
C125 C126 H126 119.4
C31 C36 C35 128(2)
C31 C36 H36 116.1
C35 C36 H36 116.1
C134 C133 C132 119.8(14)
C134 C133 H133 120.1
C132 C133 H133 120.1
C43 C44 C45 118(2)
C43 C44 H44 120.9
C45 C44 H44 120.9
C74 C75 C76 125.0(19)
C74 C75 H75 117.5
C76 C75 H75 117.5
O3 C173 N3 122.4(13)
O3 C173 H173 118.8
N3 C173 H173 118.8
C15 C14 C13 116.0(15)
C15 C14 H14 122.0
C13 C14 H14 122.0
C44 C45 C46 121.6(19)
C44 C45 H45 119.2
C46 C45 H45 119.2
C114 C115 C116 123.8(15)
C114 C115 H115 118.1
C116 C115 H115 118.1
C115 C116 C111 119.5(13)
C115 C116 H116 120.3
C111 C116 H116 120.3
C162 C161 C166 115.0(17)
C162 C161 S16 123.0(15)
C166 C161 S16 121.7(15)
C141 C142 C143 117.4(14)
C141 C142 H142 121.3
C143 C142 H142 121.3
C143 C144 C145 120.4(17)
C143 C144 H144 119.8
C145 C144 H144 119.8
C144 C145 C146 118.8(15)
C144 C145 H145 120.6
C146 C145 H145 120.6
C24 C23 C22 122.8(16)
C24 C23 H23 118.6
C22 C23 H23 118.6
C23 C24 C25 119.2(17)
C23 C24 H24 120.4
C25 C24 H24 120.4
C144 C143 C142 122.5(16)
C144 C143 H143 118.8
C142 C143 H143 118.8
C124 C125 C126 120.3(17)
C124 C125 H125 119.8
C126 C125 H125 119.8
C26 C25 C24 118.8(16)
C26 C25 H25 120.6
C24 C25 H25 120.6
C136 C135 C134 117.2(15)
C136 C135 H135 121.4
C134 C135 H135 121.4
C113 C114 C115 115.6(15)
C113 C114 H114 122.2
C115 C114 H114 122.2
C82 C83 C84 119.7(17)
C82 C83 H83 120.2
C84 C83 H83 120.2
C86 C85 C84 113.9(17)
C86 C85 H85 123.0
C84 C85 H85 123.0
C83 C84 C85 121.2(17)
C83 C84 H84 119.4
C85 C84 H84 119.4
C170 N2 C172 115.7(17)
C170 N2 C171 129.2(19)
C172 N2 C171 112(2)
C176 N4 C178 120(2)
C176 N4 C177 112.6(19)
C178 N4 C177 127(2)
C164 C165 C166 121(3)
C164 C165 H165 119.5
C166 C165 H165 119.5
C161 C162 C163 130(2)
C161 C162 H162 115.1
C163 C162 H162 115.1
C155 C156 C151 120.0(11)
C155 C156 H156 120.0
C151 C156 H156 120.0
C34 C35 C36 118(2)
C34 C35 H35 121.0
C36 C35 H35 121.0
C165 C166 C161 122(2)
C165 C166 H166 119.0
C161 C166 H166 119.0
O2 C170 N2 130(2)
O2 C170 H170 115.2
N2 C170 H170 115.2
C152 C151 C156 118.6(11)
C152 C151 S15 116.2(12)
C156 C151 S15 125.0(12)
C34 C33 C32 120(2)
C34 C33 H33 120.0
C32 C33 H33 120.0
N4 C176 O4 131(2)
N4 C176 H176 114.7
O4 C176 H176 114.7
N3 C175 H17A 109.5
N3 C175 H17B 109.5
H17A C175 H17B 109.5
N3 C175 H17C 109.5
H17A C175 H17C 109.5
H17B C175 H17C 109.5
C16 C15 C14 121.8(16)
C16 C15 H15 119.1
C14 C15 H15 119.1
C93 C92 C91 119.6(12)
C93 C92 H92 120.2
C91 C92 H92 120.2
C44 C43 C42 122.2(19)
C44 C43 H43 118.9
C42 C43 H43 118.9
C94 C95 C96 121.6(12)
C94 C95 H95 119.2
C96 C95 H95 119.2
N2 C171 H17D 109.5
N2 C171 H17E 109.5
H17D C171 H17E 109.5
N2 C171 H17F 109.5
H17D C171 H17F 109.5
H17E C171 H17F 109.5
C95 C94 C93 116.7(12)
C95 C94 H94 121.7
C93 C94 H94 121.7
C165 C164 C163 122(2)
C165 C164 H164 119.2
C163 C164 H164 119.2
C92 C93 C94 121.2(12)
C92 C93 H93 119.4
C94 C93 H93 119.4
C162 C163 C164 110(2)
C162 C163 H163 124.8
C164 C163 H163 124.8
N4 C177 H17G 109.5
N4 C177 H17H 109.5
H17G C177 H17H 109.5
N4 C177 H17I 109.5
H17G C177 H17I 109.5
H17H C177 H17I 109.5
C154 C153 C152 117.5(13)
C154 C153 H153 121.3
C152 C153 H153 121.3
C156 C155 C154 120.6(11)
C156 C155 H155 119.7
C154 C155 H155 119.7
C125 C124 C123 122(2)
C125 C124 H124 118.8
C123 C124 H124 118.8
N3 C174 H17J 109.5
N3 C174 H17K 109.5
H17J C174 H17K 109.5
N3 C174 H17L 109.5
H17J C174 H17L 109.5
H17K C174 H17L 109.5
C167 N1 C169 130.5(19)
C167 N1 C168 102.8(18)
C169 N1 C168 124(2)
C74 C73 C72 122.5(19)
C74 C73 H73 118.8
C72 C73 H73 118.8
O1 C167 N1 138(2)
O1 C167 H167 111.2
N1 C167 H167 111.2
C35 C34 C33 120(2)
C35 C34 H34 119.8
C33 C34 H34 119.8
N4 C178 H17M 109.5
N4 C178 H17N 109.5
H17M C178 H17N 109.5
N4 C178 H17O 109.5
H17M C178 H17O 109.5
H17N C178 H17O 109.5
N2 C172 H17P 109.5
N2 C172 H17Q 109.5
H17P C172 H17Q 109.5
N2 C172 H17R 109.5
H17P C172 H17R 109.5
H17Q C172 H17R 109.5
C153 C154 C155 117.7(12)
C153 C154 H154 121.1
C155 C154 H154 121.1
C92 C91 C96 118.8(11)
C92 C91 S9 123.0(14)
C96 C91 S9 118.1(14)
C95 C96 C91 119.7(11)
C95 C96 H96 120.1
C91 C96 H96 120.1
N1 C169 H16A 109.5
N1 C169 H16B 109.5
H16A C169 H16B 109.5
N1 C169 H16C 109.5
H16A C169 H16C 109.5
H16B C169 H16C 109.5
N1 C168 H16D 109.5
N1 C168 H16E 109.5
H16D C168 H16E 109.5
N1 C168 H16F 109.5
H16D C168 H16F 109.5
H16E C168 H16F 109.5
C151 C152 C153 118.3(12)
C151 C152 H152 120.8
C153 C152 H152 120.8

loop_
_geom_bond_atom_site_label_1
_geom_bond_atom_site_label_2
_geom_bond_distance
Cd4 S13 2.543(3)
Cd4 S8 2.561(3)
Cd4 S14 2.564(3)
Cd4 S6 2.574(2)
Ag1 S1 2.579(3)
Ag1 S2 2.582(3)
Ag1 S5 2.589(3)
Ag1 S6 2.615(3)
Cd3 S9 2.549(4)
Cd3 S10 2.566(3)
Cd3 S3 2.574(3)
Cd3 S5 2.587(3)
Ag2 S4 2.567(3)
Ag2 S12 2.590(3)
Ag2 S10 2.599(3)
Ag2 S6 2.618(3)
Cd2 O1 2.319(9)
Cd2 S7 2.464(3)
Cd2 S2 2.492(3)
Cd2 S8 2.505(3)
Ag3 S13 2.560(3)
Ag3 S11 2.566(3)
Ag3 S7 2.606(3)
Ag3 S5 2.639(3)
S5 C51 1.791(11)
S13 C131 1.774(11)
S13 Ag4 2.600(3)
S6 C61 1.800(10)
Cd1 O2 2.303(8)
Cd1 S4 2.493(3)
Cd1 S1 2.505(3)
Cd1 S3 2.510(3)
S1 C11 1.798(11)
S10 C101 1.792(12)
S10 Ag4 2.562(3)
S2 C21 1.783(12)
S3 C31 1.744(14)
Ag4 S15 2.554(5)
Ag4 S16 2.604(4)
S8 C81 1.746(12)
S4 C41 1.789(12)
S7 C71 1.776(12)
S14 C141 1.786(11)
S14 Cd5 2.512(3)
S12 C121 1.786(13)
S12 Cd5 2.486(3)
Cd5 O3 2.296(8)
Cd5 S16 2.502(4)
S11 C111 1.772(13)
S11 Cd6 2.471(4)
S9 C91 1.730(15)
S9 Cd6 2.487(5)
S15 C151 1.750(14)
S15 Cd6 2.479(5)
Cd6 O4 2.300(10)
S16 C161 1.811(15)
O1 C167 1.169(16)
O2 C170 1.174(15)
O3 C173 1.280(14)
C131 C136 1.350(15)
C131 C132 1.407(15)
C41 C46 1.332(17)
C41 C42 1.368(16)
C11 C16 1.361(15)
C11 C12 1.392(15)
C21 C26 1.363(15)
C21 C22 1.377(15)
C63 C62 1.360(13)
C63 C64 1.380(14)
C63 H63 0.9300
C61 C66 1.377(13)
C61 C62 1.413(13)
C71 C76 1.380(15)
C71 C72 1.393(16)
C66 C65 1.350(14)
C66 H66 0.9300
C62 H62 0.9300
C26 C25 1.362(17)
C26 H26 0.9300
C136 C135 1.360(16)
C136 H136 0.9300
C141 C146 1.328(15)
C141 C142 1.409(16)
C81 C82 1.361(16)
C81 C86 1.385(17)
C101 C106 1.328(15)
C101 C102 1.354(15)
C51 C56 1.375(15)
C51 C52 1.387(15)
C102 C103 1.380(18)
C102 H102 0.9300
C31 C32 1.356(19)
C31 C36 1.37(2)
C42 C43 1.46(2)
C42 H42 0.9300
O4 C176 1.27(2)
C121 C122 1.349(16)
C121 C126 1.361(15)
C106 C105 1.430(17)
C106 H106 0.9300
C65 C64 1.385(15)
C65 H65 0.9300
C111 C112 1.339(15)
C111 C116 1.397(17)
C132 C133 1.434(17)
C132 H132 0.9300
C112 C113 1.403(17)
C112 H112 0.9300
C64 H64 0.9300
C74 C73 1.32(2)
C74 C75 1.35(2)
C74 H74 0.9300
C72 C73 1.383(17)
C72 H72 0.9300
C113 C114 1.303(18)
C113 H113 0.9300
C12 C13 1.365(17)
C12 H12 0.9300
C56 C55 1.372(16)
C56 H56 0.9300
C54 C53 1.359(18)
C54 C55 1.385(19)
C54 H54 0.9300
C53 C52 1.416(16)
C53 H53 0.9300
C52 H52 0.9300
C55 H55 0.9300
C22 C23 1.413(19)
C22 H22 0.9300
C46 C45 1.42(2)
C46 H46 0.9300
C76 C75 1.38(2)
C76 H76 0.9300
C32 C33 1.48(2)
C32 H32 0.9300
C105 C104 1.314(18)
C105 H105 0.9300
C103 C104 1.371(19)
C103 H103 0.9300
C104 H104 0.9300
C13 C14 1.39(2)
C13 H13 0.9300
C123 C124 1.38(2)
C123 C122 1.445(18)
C123 H123 0.9300
C122 H122 0.9300
C146 C145 1.381(16)
C146 H146 0.9300
C16 C15 1.354(17)
C16 H16 0.9300
C82 C83 1.353(19)
C82 H82 0.9300
C86 C85 1.407(18)
C86 H86 0.9300
N3 C173 1.283(14)
N3 C174 1.366(17)
N3 C175 1.420(16)
C134 C133 1.345(19)
C134 C135 1.394(18)
C134 H134 0.9300
C126 C125 1.42(2)
C126 H126 0.9300
C36 C35 1.39(2)
C36 H36 0.9300
C133 H133 0.9300
C44 C43 1.31(2)
C44 C45 1.32(2)
C44 H44 0.9300
C75 H75 0.9300
C173 H173 0.9300
C14 C15 1.36(2)
C14 H14 0.9300
C45 H45 0.9300
C115 C114 1.342(18)
C115 C116 1.363(17)
C115 H115 0.9300
C116 H116 0.9300
C161 C162 1.27(2)
C161 C166 1.38(2)
C142 C143 1.410(19)
C142 H142 0.9300
C144 C143 1.29(2)
C144 C145 1.36(2)
C144 H144 0.9300
C145 H145 0.9300
C23 C24 1.33(2)
C23 H23 0.9300
C24 C25 1.39(2)
C24 H24 0.9300
C143 H143 0.9300
C125 C124 1.32(2)
C125 H125 0.9300
C25 H25 0.9300
C135 H135 0.9300
C114 H114 0.9300
C83 C84 1.36(2)
C83 H83 0.9300
C85 C84 1.44(2)
C85 H85 0.9300
C84 H84 0.9300
N2 C170 1.284(18)
N2 C172 1.395(10)
N2 C171 1.419(9)
N4 C176 1.23(2)
N4 C178 1.421(10)
N4 C177 1.431(10)
C165 C164 1.26(3)
C165 C166 1.36(2)
C165 H165 0.9300
C162 C163 1.38(2)
C162 H162 0.9300
C156 C155 1.389(9)
C156 C151 1.393(9)
C156 H156 0.9300
C35 C34 1.31(3)
C35 H35 0.9300
C166 H166 0.9300
C170 H170 0.9300
C151 C152 1.386(9)
C33 C34 1.34(3)
C33 H33 0.9300
C176 H176 0.9300
C175 H17A 0.9600
C175 H17B 0.9600
C175 H17C 0.9600
C15 H15 0.9300
C92 C93 1.391(9)
C92 C91 1.394(9)
C92 H92 0.9300
C43 H43 0.9300
C95 C94 1.378(9)
C95 C96 1.396(9)
C95 H95 0.9300
C171 H17D 0.9600
C171 H17E 0.9600
C171 H17F 0.9600
C94 C93 1.403(9)
C94 H94 0.9300
C164 C163 1.49(3)
C164 H164 0.9300
C93 H93 0.9300
C163 H163 0.9300
C177 H17G 0.9600
C177 H17H 0.9600
C177 H17I 0.9600
C153 C154 1.390(10)
C153 C152 1.417(9)
C153 H153 0.9300
C155 C154 1.401(9)
C155 H155 0.9300
C124 H124 0.9300
C174 H17J 0.9600
C174 H17K 0.9600
C174 H17L 0.9600
N1 C167 1.283(9)
N1 C169 1.406(9)
N1 C168 1.410(10)
C73 H73 0.9300
C167 H167 0.9300
C34 H34 0.9300
C178 H17M 0.9600
C178 H17N 0.9600
C178 H17O 0.9600
C172 H17P 0.9600
C172 H17Q 0.9600
C172 H17R 0.9600
C154 H154 0.9300
C91 C96 1.398(9)
C96 H96 0.9300
C169 H16A 0.9600
C169 H16B 0.9600
C169 H16C 0.9600
C168 H16D 0.9600
C168 H16E 0.9600
C168 H16F 0.9600
C152 H152 0.9300

loop_
_platon_squeeze_void_nr
_platon_squeeze_void_average_x
_platon_squeeze_void_average_y
_platon_squeeze_void_average_z
_platon_squeeze_void_volume
_platon_squeeze_void_count_electrons
_platon_squeeze_void_content
1 0.588 0.057 0.367 238 97 ' '
2 1.000 0.000 0.500 43 11 ' '
3 0.412 -0.057 0.633 237 97 ' '
4 1.005 0.020 0.139 15 4 ' '
5 0.148 0.071 0.861 7 1 ' '
6 0.204 0.119 0.033 7 1 ' '
7 0.882 0.172 0.360 24 6 ' '
8 0.588 0.443 0.867 237 99 ' '
9 0.094 0.171 0.901 15 3 ' '
10 0.313 0.232 0.789 7 2 ' '
11 0.313 0.267 0.289 7 2 ' '
12 0.412 0.557 0.133 237 97 ' '
13 0.882 0.328 0.860 24 6 ' '
14 0.094 0.330 0.400 15 3 ' '
15 0.204 0.381 0.533 7 1 ' '
16 0.000 0.500 0.000 43 11 ' '
17 0.149 0.430 0.361 7 1 ' '
18 0.005 0.480 0.639 15 4 ' '
19 0.995 0.520 0.361 15 5 ' '
20 0.852 0.571 0.639 7 1 ' '
21 0.796 0.619 0.467 7 1 ' '
22 0.118 0.672 0.140 24 6 ' '
23 0.906 0.671 0.599 15 3 ' '
24 0.687 0.732 0.711 8 2 ' '
25 0.687 0.767 0.211 8 2 ' '
26 0.118 0.828 0.640 24 5 ' '
27 0.906 0.830 0.099 15 2 ' '
28 0.796 0.881 0.967 7 1 ' '
29 0.851 0.930 0.139 7 1 ' '
30 0.995 0.980 0.861 15 5 ' '
